data_8106136
loop_
_publ_author_name
'Jacobs, Francois J.F.'
'Venter, Gertruida J.S.'
'Brink, Alice'

_publ_section_title
;
 Crystal structure of
 benzoato-\kO-bis(1,3,5-triaza-7-phosphaadamantane-\kP)silver(I)
 monohydrate C19H31AgN6O3P2
;
_journal_issue 2
_journal_name_full 'Zeitschrift f\"ur Kristallographie - New Crystal Structures'
_journal_page_first 311
_journal_page_last 313
_journal_paper_doi 10.1515/ncrs-2017-0310
_journal_volume 233
_journal_year 2018
_chemical_formula_moiety ' C19 H29 Ag N6 O2 P2, H2 O '
_chemical_formula_sum 'C19 H31 Ag N6 O3 P2'
_chemical_formula_weight 561.31
_space_group_IT_number 14
_space_group_name_Hall '-P 2ybc'
_space_group_name_H-M_alt 'P 1 21/c 1'
_symmetry_cell_setting monoclinic
_symmetry_Int_Tables_number 14
_symmetry_space_group_name_Hall '-P 2ybc'
_symmetry_space_group_name_H-M 'P 1 21/c 1'
_atom_sites_solution_hydrogens mixed
_audit_creation_date 2016-11-25T15:06:34-00:00
_audit_creation_method 'WinGX routine CIF_UPDATE'
_cell_angle_alpha 90
_cell_angle_beta 114.553(3)
_cell_angle_gamma 90
_cell_formula_units_Z 4
_cell_length_a 16.5661(8)
_cell_length_b 6.1644(3)
_cell_length_c 23.8822(10)
_cell_measurement_reflns_used 9964
_cell_measurement_temperature 100(2)
_cell_measurement_theta_max 28.71
_cell_measurement_theta_min 3.76
_cell_measurement_wavelength 0.71073
_cell_volume 2218.32(19)
_computing_cell_refinement 'Saint-Plus (Bruker, 2004)'
_computing_data_reduction 'SAINT-Plus and XPREP (Bruker, 2004)'
_computing_molecular_graphics 'DIAMOND 3.0c (Brandenburg & Putz, 2005)'
_computing_publication_material 'WinGX publication routines (Farrugia, 2012)'
_computing_structure_refinement 'SHELXL-2013 (Sheldrick, 2013)'
_computing_structure_solution 'SIR-97 (Altomare et al., 1999)'
_diffrn_ambient_temperature 100(2)
_diffrn_detector_area_resol_mean 512
_diffrn_measured_fraction_theta_full 0.994
_diffrn_measured_fraction_theta_max 0.995
_diffrn_measurement_device_type
;
Bruker X8 ApexII 4K Kappa CCD
;
_diffrn_measurement_method '\w and \f'
_diffrn_radiation_probe x-ray
_diffrn_radiation_source 'sealed tube'
_diffrn_radiation_type MoK\a
_diffrn_radiation_wavelength 0.71073
_diffrn_reflns_av_R_equivalents 0.0405
_diffrn_reflns_av_unetI/netI 0.0201
_diffrn_reflns_Laue_measured_fraction_full 0.994
_diffrn_reflns_Laue_measured_fraction_max 0.995
_diffrn_reflns_limit_h_max 21
_diffrn_reflns_limit_h_min -21
_diffrn_reflns_limit_k_max 6
_diffrn_reflns_limit_k_min -8
_diffrn_reflns_limit_l_max 31
_diffrn_reflns_limit_l_min -31
_diffrn_reflns_number 43157
_diffrn_reflns_point_group_measured_fraction_full 0.994
_diffrn_reflns_point_group_measured_fraction_max 0.995
_diffrn_reflns_theta_full 25.242
_diffrn_reflns_theta_max 27.997
_diffrn_reflns_theta_min 4.455
_exptl_absorpt_coefficient_mu 1.088
_exptl_absorpt_correction_T_max 0.8954
_exptl_absorpt_correction_T_min 0.8371
_exptl_absorpt_correction_type multi-scan
_exptl_absorpt_process_details
;
(<i>SADABS</i>; Bruker, 2004)
;
_exptl_crystal_colour colourless
_exptl_crystal_density_diffrn 1.681
_exptl_crystal_density_method 'not measured'
_exptl_crystal_description cuboid
_exptl_crystal_F_000 1152
_exptl_crystal_size_max 0.57
_exptl_crystal_size_mid 0.28
_exptl_crystal_size_min 0.22
_refine_diff_density_max 0.395
_refine_diff_density_min -0.327
_refine_diff_density_rms 0.072
_refine_ls_extinction_method none
_refine_ls_goodness_of_fit_ref 1.077
_refine_ls_hydrogen_treatment mixed
_refine_ls_matrix_type full
_refine_ls_number_constraints 0
_refine_ls_number_parameters 288
_refine_ls_number_reflns 5330
_refine_ls_number_restraints 0
_refine_ls_restrained_S_all 1.077
_refine_ls_R_factor_all 0.0206
_refine_ls_R_factor_gt 0.0188
_refine_ls_shift/su_max 0.001
_refine_ls_shift/su_mean 0
_refine_ls_structure_factor_coef Fsqd
_refine_ls_weighting_details 'w=1/[\s^2^(Fo^2^)+(0.0244P)^2^+1.3156P] where P=(Fo^2^+2Fc^2^)/3'
_refine_ls_weighting_scheme calc
_refine_ls_wR_factor_gt 0.0512
_refine_ls_wR_factor_ref 0.0525
_reflns_number_gt 5034
_reflns_number_total 5330
_reflns_threshold_expression 'I > 2\s(I)'
_cod_data_source_file suppl_ncrs-2017-0310_suppl.cif
_cod_data_source_block new
_cod_original_cell_volume 2218.32(18)
_cod_original_sg_symbol_H-M 'P 21/c'
_cod_database_code 8106136
_shelx_estimated_absorpt_t_min 0.576
_shelx_estimated_absorpt_t_max 0.796

loop_
_symmetry_equiv_pos_as_xyz
'x, y, z'
'-x, y+1/2, -z+1/2'
'-x, -y, -z'
'x, -y-1/2, z-1/2'

loop_
_atom_site_label
_atom_site_type_symbol
_atom_site_fract_x
_atom_site_fract_y
_atom_site_fract_z
_atom_site_U_iso_or_equiv
_atom_site_adp_type
_atom_site_occupancy
_atom_site_calc_flag
_atom_site_disorder_assembly
_atom_site_disorder_group
N31 N 0.55577(8) 0.7589(2) 0.14883(6) 0.0175(2) Uani 1 d . .
O3 O 0.36317(10) 0.9171(2) -0.01204(8) 0.0392(3) Uani 1 d . .
H3A H 0.338(2) 0.796(5) -0.0063(14) 0.063(9) Uiso 1 d . .
H3B H 0.3304(18) 1.008(5) -0.0056(12) 0.050(7) Uiso 1 d . .
Ag1 Ag 0.32886(2) 0.18657(2) 0.11611(2) 0.01643(4) Uani 1 d . .
C11 C 0.23860(10) -0.3315(2) 0.14836(7) 0.0178(3) Uani 1 d . .
H11A H 0.2667 -0.4012 0.1236 0.021 Uiso 1 calc . .
H11B H 0.2801 -0.3442 0.1923 0.021 Uiso 1 calc . .
P3 P 0.21891(2) -0.04053(6) 0.12726(2) 0.01245(7) Uani 1 d . .
P2 P 0.46352(2) 0.37287(6) 0.13372(2) 0.01344(7) Uani 1 d . .
O2 O 0.27604(8) 0.56894(18) 0.02370(5) 0.0234(2) Uani 1 d . .
O1 O 0.24712(8) 0.21537(19) 0.00640(5) 0.0259(3) Uani 1 d . .
N11 N 0.15529(9) -0.4456(2) 0.13790(6) 0.0196(3) Uani 1 d . .
N13 N 0.05692(8) -0.2199(2) 0.05057(6) 0.0182(3) Uani 1 d . .
N22 N 0.58205(8) 0.4794(2) 0.08441(6) 0.0162(2) Uani 1 d . .
C21 C 0.57024(10) 0.3052(2) 0.19846(7) 0.0173(3) Uani 1 d . .
H21A H 0.5653 0.3323 0.2378 0.021 Uiso 1 calc . .
H21B H 0.5827 0.1489 0.1967 0.021 Uiso 1 calc . .
C12 C 0.15119(9) 0.0242(2) 0.17031(6) 0.0146(3) Uani 1 d . .
H12A H 0.1895 0.0216 0.215 0.018 Uiso 1 calc . .
H12B H 0.1266 0.1725 0.1594 0.018 Uiso 1 calc . .
C35 C 0.10136(11) 0.6980(3) -0.16082(7) 0.0226(3) Uani 1 d . .
H35 H 0.0764 0.8375 -0.1741 0.027 Uiso 1 calc . .
N21 N 0.64483(8) 0.4325(2) 0.19741(6) 0.0177(2) Uani 1 d . .
C33 C 0.12189(11) 0.3282(3) -0.18368(7) 0.0215(3) Uani 1 d . .
H33 H 0.1124 0.2154 -0.2129 0.026 Uiso 1 calc . .
N12 N 0.07790(8) -0.1307(2) 0.15660(6) 0.0159(2) Uani 1 d . .
C36 C 0.15246(10) 0.6592(2) -0.09867(7) 0.0182(3) Uani 1 d . .
H36 H 0.1639 0.7738 -0.0698 0.022 Uiso 1 calc . .
C22 C 0.49987(10) 0.3559(2) 0.07027(6) 0.0150(3) Uani 1 d . .
H22A H 0.5098 0.202 0.0631 0.018 Uiso 1 calc . .
H22B H 0.4524 0.4134 0.0321 0.018 Uiso 1 calc . .
C13 C 0.12752(9) -0.0759(2) 0.05010(6) 0.0162(3) Uani 1 d . .
H13A H 0.1016 0.0678 0.0339 0.019 Uiso 1 calc . .
H13B H 0.1518 -0.1366 0.0219 0.019 Uiso 1 calc . .
C41 C 0.24154(9) 0.4108(2) -0.01071(7) 0.0162(3) Uani 1 d . .
C15 C 0.09247(10) -0.4371(2) 0.07261(7) 0.0218(3) Uani 1 d . .
H15A H 0.1227 -0.4916 0.0473 0.026 Uiso 1 calc . .
H15B H 0.0423 -0.5359 0.0662 0.026 Uiso 1 calc . .
C25 C 0.63007(11) 0.6659(2) 0.20200(7) 0.0209(3) Uani 1 d . .
H25A H 0.6194 0.6911 0.2393 0.025 Uiso 1 calc . .
H25B H 0.685 0.7447 0.2075 0.025 Uiso 1 calc . .
C26 C 0.56983(11) 0.7106(2) 0.09305(7) 0.0181(3) Uani 1 d . .
H26A H 0.5181 0.7644 0.0567 0.022 Uiso 1 calc . .
H26B H 0.6228 0.7908 0.0952 0.022 Uiso 1 calc . .
C31 C 0.18708(9) 0.4531(2) -0.07848(6) 0.0144(3) Uani 1 d . .
C34 C 0.08676(10) 0.5331(3) -0.20356(7) 0.0226(3) Uani 1 d . .
H34 H 0.0529 0.5602 -0.2461 0.027 Uiso 1 calc . .
C24 C 0.65488(10) 0.3944(3) 0.13967(7) 0.0190(3) Uani 1 d . .
H24A H 0.711 0.462 0.1432 0.023 Uiso 1 calc . .
H24B H 0.6598 0.2363 0.1345 0.023 Uiso 1 calc . .
C14 C 0.11202(11) -0.3515(2) 0.17480(7) 0.0206(3) Uani 1 d . .
H14A H 0.1551 -0.3494 0.2185 0.025 Uiso 1 calc . .
H14B H 0.0621 -0.4466 0.1716 0.025 Uiso 1 calc . .
C32 C 0.17084(9) 0.2869(2) -0.12143(7) 0.0177(3) Uani 1 d . .
H32 H 0.1933 0.1454 -0.1081 0.021 Uiso 1 calc . .
C23 C 0.46995(10) 0.6718(2) 0.14333(7) 0.0170(3) Uani 1 d . .
H23A H 0.4215 0.7396 0.1075 0.02 Uiso 1 calc . .
H23B H 0.4612 0.7105 0.1807 0.02 Uiso 1 calc . .
C16 C 0.01776(9) -0.1323(3) 0.09080(7) 0.0191(3) Uani 1 d . .
H16A H -0.0353 -0.2193 0.0851 0.023 Uiso 1 calc . .
H16B H -0.0022 0.0181 0.0778 0.023 Uiso 1 calc . .

loop_
_atom_site_aniso_label
_atom_site_aniso_U_11
_atom_site_aniso_U_22
_atom_site_aniso_U_33
_atom_site_aniso_U_23
_atom_site_aniso_U_13
_atom_site_aniso_U_12
N31 0.0193(6) 0.0156(5) 0.0170(6) -0.0018(5) 0.0068(5) -0.0042(5)
O3 0.0335(7) 0.0258(7) 0.0570(9) 0.0040(6) 0.0175(7) 0.0001(6)
Ag1 0.01164(6) 0.01905(6) 0.01904(7) 0.00231(4) 0.00681(5) -0.00395(4)
C11 0.0167(7) 0.0163(7) 0.0199(7) 0.0012(5) 0.0069(6) 0.0016(5)
P3 0.00966(16) 0.01539(16) 0.01184(16) 0.00042(12) 0.00401(13) -0.00337(12)
P2 0.01084(16) 0.01717(17) 0.01310(17) 0.00118(13) 0.00576(13) -0.00304(13)
O2 0.0265(6) 0.0247(6) 0.0149(5) -0.0017(4) 0.0045(4) 0.0020(5)
O1 0.0324(7) 0.0233(6) 0.0191(6) 0.0073(4) 0.0080(5) -0.0040(5)
N11 0.0234(6) 0.0140(6) 0.0230(6) -0.0014(5) 0.0111(5) -0.0051(5)
N13 0.0130(6) 0.0244(6) 0.0162(6) -0.0057(5) 0.0052(5) -0.0060(5)
N22 0.0166(6) 0.0184(6) 0.0174(6) 0.0013(5) 0.0108(5) -0.0008(5)
C21 0.0155(7) 0.0212(7) 0.0140(7) 0.0053(5) 0.0051(6) -0.0023(5)
C12 0.0158(6) 0.0148(6) 0.0140(6) -0.0017(5) 0.0068(5) -0.0028(5)
C35 0.0189(8) 0.0268(8) 0.0203(8) 0.0072(6) 0.0065(6) 0.0008(6)
N21 0.0124(6) 0.0215(6) 0.0163(6) 0.0024(5) 0.0029(5) -0.0039(5)
C33 0.0201(7) 0.0296(8) 0.0167(7) -0.0064(6) 0.0095(6) -0.0107(6)
N12 0.0140(6) 0.0201(6) 0.0153(6) -0.0015(5) 0.0077(5) -0.0047(5)
C36 0.0174(7) 0.0211(7) 0.0164(7) 0.0005(5) 0.0074(6) -0.0001(5)
C22 0.0164(7) 0.0168(6) 0.0122(6) -0.0019(5) 0.0063(5) -0.0021(5)
C13 0.0139(6) 0.0229(7) 0.0116(6) -0.0002(5) 0.0050(5) -0.0034(5)
C41 0.0139(6) 0.0225(7) 0.0147(6) 0.0031(5) 0.0085(5) 0.0007(5)
C15 0.0215(7) 0.0200(7) 0.0242(8) -0.0089(6) 0.0099(6) -0.0087(6)
C25 0.0193(7) 0.0218(7) 0.0168(7) -0.0034(6) 0.0028(6) -0.0068(6)
C26 0.0205(7) 0.0167(7) 0.0196(7) 0.0034(5) 0.0109(6) -0.0031(5)
C31 0.0117(6) 0.0196(7) 0.0138(6) 0.0019(5) 0.0072(5) -0.0030(5)
C34 0.0159(7) 0.0360(9) 0.0135(7) 0.0036(6) 0.0039(6) -0.0072(6)
C24 0.0125(6) 0.0228(7) 0.0237(7) 0.0027(6) 0.0097(6) 0.0006(5)
C14 0.0248(8) 0.0184(7) 0.0221(7) 0.0016(6) 0.0132(6) -0.0069(6)
C32 0.0166(7) 0.0191(7) 0.0193(7) 0.0001(5) 0.0095(6) -0.0052(5)
C23 0.0175(7) 0.0184(7) 0.0172(7) -0.0027(5) 0.0095(6) 0.0007(5)
C16 0.0104(6) 0.0284(8) 0.0182(7) -0.0038(6) 0.0056(6) -0.0040(6)

loop_
_atom_type_symbol
_atom_type_description
_atom_type_scat_dispersion_real
_atom_type_scat_dispersion_imag
_atom_type_scat_source
C C 0.0033 0.0016 'International Tables Vol C Tables 4.2.6.8 and 6.1.1.4'
H H 0 0 'International Tables Vol C Tables 4.2.6.8 and 6.1.1.4'
N N 0.0061 0.0033 'International Tables Vol C Tables 4.2.6.8 and 6.1.1.4'
O O 0.0106 0.006 'International Tables Vol C Tables 4.2.6.8 and 6.1.1.4'
P P 0.1023 0.0942 'International Tables Vol C Tables 4.2.6.8 and 6.1.1.4'
Ag Ag -0.8971 1.1015 'International Tables Vol C Tables 4.2.6.8 and 6.1.1.4'

loop_
_geom_angle_atom_site_label_1
_geom_angle_atom_site_label_2
_geom_angle_atom_site_label_3
_geom_angle
_geom_angle_site_symmetry_1
_geom_angle_site_symmetry_3
C25 N31 C23 111.45(12) . .
C25 N31 C26 108.17(12) . .
C23 N31 C26 110.76(11) . .
H3A O3 H3B 98(2) . .
P2 Ag1 P3 163.543(13) . .
P2 Ag1 O1 102.62(3) . .
P3 Ag1 O1 93.11(3) . .
N11 C11 P3 111.63(10) . .
N11 C11 H11A 109.3 . .
P3 C11 H11A 109.3 . .
N11 C11 H11B 109.3 . .
P3 C11 H11B 109.3 . .
H11A C11 H11B 108 . .
C13 P3 C12 98.31(6) . .
C13 P3 C11 97.79(7) . .
C12 P3 C11 97.83(7) . .
C13 P3 Ag1 107.66(5) . .
C12 P3 Ag1 126.78(5) . .
C11 P3 Ag1 122.60(5) . .
C21 P2 C22 98.54(7) . .
C21 P2 C23 97.76(7) . .
C22 P2 C23 97.81(7) . .
C21 P2 Ag1 122.54(5) . .
C22 P2 Ag1 115.26(5) . .
C23 P2 Ag1 120.10(5) . .
C41 O1 Ag1 110.81(10) . .
C14 N11 C15 108.38(12) . .
C14 N11 C11 111.47(12) . .
C15 N11 C11 111.22(12) . .
C16 N13 C15 108.74(12) . .
C16 N13 C13 110.59(12) . .
C15 N13 C13 110.54(12) . .
C26 N22 C24 109.32(12) . .
C26 N22 C22 111.51(12) . .
C24 N22 C22 111.02(11) . .
N21 C21 P2 112.52(9) . .
N21 C21 H21A 109.1 . .
P2 C21 H21A 109.1 . .
N21 C21 H21B 109.1 . .
P2 C21 H21B 109.1 . .
H21A C21 H21B 107.8 . .
N12 C12 P3 111.76(9) . .
N12 C12 H12A 109.3 . .
P3 C12 H12A 109.3 . .
N12 C12 H12B 109.3 . .
P3 C12 H12B 109.3 . .
H12A C12 H12B 107.9 . .
C34 C35 C36 120.11(15) . .
C34 C35 H35 119.9 . .
C36 C35 H35 119.9 . .
C25 N21 C21 110.70(12) . .
C25 N21 C24 108.20(12) . .
C21 N21 C24 110.64(11) . .
C34 C33 C32 120.49(14) . .
C34 C33 H33 119.8 . .
C32 C33 H33 119.8 . .
C14 N12 C16 108.46(12) . .
C14 N12 C12 110.81(11) . .
C16 N12 C12 111.88(11) . .
C35 C36 C31 120.40(14) . .
C35 C36 H36 119.8 . .
C31 C36 H36 119.8 . .
N22 C22 P2 111.56(9) . .
N22 C22 H22A 109.3 . .
P2 C22 H22A 109.3 . .
N22 C22 H22B 109.3 . .
P2 C22 H22B 109.3 . .
H22A C22 H22B 108 . .
N13 C13 P3 112.82(10) . .
N13 C13 H13A 109 . .
P3 C13 H13A 109 . .
N13 C13 H13B 109 . .
P3 C13 H13B 109 . .
H13A C13 H13B 107.8 . .
O2 C41 O1 125.40(14) . .
O2 C41 C31 118.41(13) . .
O1 C41 C31 116.19(13) . .
N13 C15 N11 114.43(12) . .
N13 C15 H15A 108.7 . .
N11 C15 H15A 108.7 . .
N13 C15 H15B 108.7 . .
N11 C15 H15B 108.7 . .
H15A C15 H15B 107.6 . .
N31 C25 N21 115.00(12) . .
N31 C25 H25A 108.5 . .
N21 C25 H25A 108.5 . .
N31 C25 H25B 108.5 . .
N21 C25 H25B 108.5 . .
H25A C25 H25B 107.5 . .
N22 C26 N31 113.97(12) . .
N22 C26 H26A 108.8 . .
N31 C26 H26A 108.8 . .
N22 C26 H26B 108.8 . .
N31 C26 H26B 108.8 . .
H26A C26 H26B 107.7 . .
C32 C31 C36 119.26(13) . .
C32 C31 C41 120.52(13) . .
C36 C31 C41 120.22(13) . .
C35 C34 C33 119.61(14) . .
C35 C34 H34 120.2 . .
C33 C34 H34 120.2 . .
N22 C24 N21 114.48(12) . .
N22 C24 H24A 108.6 . .
N21 C24 H24A 108.6 . .
N22 C24 H24B 108.6 . .
N21 C24 H24B 108.6 . .
H24A C24 H24B 107.6 . .
N11 C14 N12 114.38(12) . .
N11 C14 H14A 108.7 . .
N12 C14 H14A 108.7 . .
N11 C14 H14B 108.7 . .
N12 C14 H14B 108.7 . .
H14A C14 H14B 107.6 . .
C33 C32 C31 120.08(14) . .
C33 C32 H32 120 . .
C31 C32 H32 120 . .
N31 C23 P2 112.14(10) . .
N31 C23 H23A 109.2 . .
P2 C23 H23A 109.2 . .
N31 C23 H23B 109.2 . .
P2 C23 H23B 109.2 . .
H23A C23 H23B 107.9 . .
N13 C16 N12 114.50(12) . .
N13 C16 H16A 108.6 . .
N12 C16 H16A 108.6 . .
N13 C16 H16B 108.6 . .
N12 C16 H16B 108.6 . .
H16A C16 H16B 107.6 . .

loop_
_geom_bond_atom_site_label_1
_geom_bond_atom_site_label_2
_geom_bond_distance
_geom_bond_site_symmetry_2
N31 C25 1.469(2) .
N31 C23 1.4737(19) .
N31 C26 1.4750(19) .
O3 H3A 0.90(3) .
O3 H3B 0.84(3) .
Ag1 P2 2.3860(4) .
Ag1 P3 2.3981(4) .
Ag1 O1 2.4044(12) .
C11 N11 1.4750(19) .
C11 P3 1.8551(15) .
C11 H11A 0.99 .
C11 H11B 0.99 .
P3 C13 1.8484(14) .
P3 C12 1.8530(14) .
P2 C21 1.8488(15) .
P2 C22 1.8515(14) .
P2 C23 1.8544(15) .
O2 C41 1.2498(19) .
O1 C41 1.2631(19) .
N11 C14 1.467(2) .
N11 C15 1.473(2) .
N13 C16 1.4677(19) .
N13 C15 1.469(2) .
N13 C13 1.4721(18) .
N22 C26 1.4658(19) .
N22 C24 1.4659(19) .
N22 C22 1.4714(18) .
C21 N21 1.4729(18) .
C21 H21A 0.99 .
C21 H21B 0.99 .
C12 N12 1.4704(18) .
C12 H12A 0.99 .
C12 H12B 0.99 .
C35 C34 1.389(2) .
C35 C36 1.390(2) .
C35 H35 0.95 .
N21 C25 1.471(2) .
N21 C24 1.4748(19) .
C33 C34 1.389(2) .
C33 C32 1.389(2) .
C33 H33 0.95 .
N12 C14 1.469(2) .
N12 C16 1.4699(19) .
C36 C31 1.395(2) .
C36 H36 0.95 .
C22 H22A 0.99 .
C22 H22B 0.99 .
C13 H13A 0.99 .
C13 H13B 0.99 .
C41 C31 1.5126(19) .
C15 H15A 0.99 .
C15 H15B 0.99 .
C25 H25A 0.99 .
C25 H25B 0.99 .
C26 H26A 0.99 .
C26 H26B 0.99 .
C31 C32 1.394(2) .
C34 H34 0.95 .
C24 H24A 0.99 .
C24 H24B 0.99 .
C14 H14A 0.99 .
C14 H14B 0.99 .
C32 H32 0.95 .
C23 H23A 0.99 .
C23 H23B 0.99 .
C16 H16A 0.99 .
C16 H16B 0.99 .

loop_
_geom_hbond_atom_site_label_D
_geom_hbond_atom_site_label_H
_geom_hbond_atom_site_label_A
_geom_hbond_distance_DH
_geom_hbond_distance_HA
_geom_hbond_distance_DA
_geom_hbond_angle_DHA
_geom_hbond_site_symmetry_A
O3 H3A O2 0.90(3) 2.03(3) 2.9056(19) 165(3) .
C26 H26A O3 0.99 2.58 3.536(2) 161.6 .
C12 H12B N11 0.99 2.5 3.3656(19) 146.3 1_565
O3 H3B O1 0.84(3) 1.99(3) 2.824(2) 177(3) 1_565
C11 H11A O2 0.99 2.46 3.3405(19) 147.9 1_545
C21 H21B N31 0.99 2.62 3.545(2) 155.7 1_545
C34 H34 N12 0.95 2.56 3.3364(19) 139.1 4_565

loop_
_geom_torsion_atom_site_label_1
_geom_torsion_atom_site_label_2
_geom_torsion_atom_site_label_3
_geom_torsion_atom_site_label_4
_geom_torsion
_geom_torsion_site_symmetry_1
_geom_torsion_site_symmetry_2
_geom_torsion_site_symmetry_3
_geom_torsion_site_symmetry_4
N11 C11 P3 C13 -49.66(11) . . . .
N11 C11 P3 C12 49.90(11) . . . .
N11 C11 P3 Ag1 -166.46(8) . . . .
P3 C11 N11 C14 -60.28(14) . . . .
P3 C11 N11 C15 60.79(14) . . . .
C22 P2 C21 N21 48.85(12) . . . .
C23 P2 C21 N21 -50.30(12) . . . .
Ag1 P2 C21 N21 176.28(8) . . . .
C13 P3 C12 N12 48.36(11) . . . .
C11 P3 C12 N12 -50.75(11) . . . .
Ag1 P3 C12 N12 167.83(7) . . . .
P2 C21 N21 C25 60.58(14) . . . .
P2 C21 N21 C24 -59.36(14) . . . .
P3 C12 N12 C14 61.49(13) . . . .
P3 C12 N12 C16 -59.69(14) . . . .
C34 C35 C36 C31 -2.1(2) . . . .
C26 N22 C22 P2 -61.29(13) . . . .
C24 N22 C22 P2 60.87(13) . . . .
C21 P2 C22 N22 -49.13(11) . . . .
C23 P2 C22 N22 49.98(11) . . . .
Ag1 P2 C22 N22 178.62(8) . . . .
C16 N13 C13 P3 60.07(14) . . . .
C15 N13 C13 P3 -60.42(14) . . . .
C12 P3 C13 N13 -49.17(11) . . . .
C11 P3 C13 N13 49.98(12) . . . .
Ag1 P3 C13 N13 177.87(9) . . . .
Ag1 O1 C41 O2 2.39(19) . . . .
Ag1 O1 C41 C31 -176.63(9) . . . .
C16 N13 C15 N11 -54.32(16) . . . .
C13 N13 C15 N11 67.26(16) . . . .
C14 N11 C15 N13 54.74(16) . . . .
C11 N11 C15 N13 -68.14(16) . . . .
C23 N31 C25 N21 66.70(17) . . . .
C26 N31 C25 N21 -55.29(16) . . . .
C21 N21 C25 N31 -66.78(16) . . . .
C24 N21 C25 N31 54.61(16) . . . .
C24 N22 C26 N31 -54.93(16) . . . .
C22 N22 C26 N31 68.21(16) . . . .
C25 N31 C26 N22 54.88(16) . . . .
C23 N31 C26 N22 -67.54(16) . . . .
C35 C36 C31 C32 0.8(2) . . . .
C35 C36 C31 C41 -179.11(13) . . . .
O2 C41 C31 C32 159.72(13) . . . .
O1 C41 C31 C32 -21.19(19) . . . .
O2 C41 C31 C36 -20.3(2) . . . .
O1 C41 C31 C36 158.76(14) . . . .
C36 C35 C34 C33 1.4(2) . . . .
C32 C33 C34 C35 0.5(2) . . . .
C26 N22 C24 N21 54.45(15) . . . .
C22 N22 C24 N21 -68.98(15) . . . .
C25 N21 C24 N22 -53.69(16) . . . .
C21 N21 C24 N22 67.73(16) . . . .
C15 N11 C14 N12 -55.28(16) . . . .
C11 N11 C14 N12 67.45(16) . . . .
C16 N12 C14 N11 55.28(16) . . . .
C12 N12 C14 N11 -67.90(16) . . . .
C34 C33 C32 C31 -1.7(2) . . . .
C36 C31 C32 C33 1.0(2) . . . .
C41 C31 C32 C33 -179.01(13) . . . .
C25 N31 C23 P2 -59.76(14) . . . .
C26 N31 C23 P2 60.72(14) . . . .
C21 P2 C23 N31 49.59(11) . . . .
C22 P2 C23 N31 -50.20(11) . . . .
Ag1 P2 C23 N31 -175.46(8) . . . .
C15 N13 C16 N12 54.31(16) . . . .
C13 N13 C16 N12 -67.24(16) . . . .
C14 N12 C16 N13 -54.68(16) . . . .
C12 N12 C16 N13 67.85(16) . . . .
